data_2006248
loop_
_publ_author_name
'Stark, Joseph L.'
'Whitmire, Kenton H.'

_publ_section_title
;
 <i>trans</i>-Dibromobis(triphenylphosphine)palladium(II)
 Tetrahydrofuran Solvate and
 <i>trans</i>-Dichlorobis(triphenylphosphine)palladium(II)
 Bis(chloroform) Solvate
;
_journal_issue 6
_journal_name_full 'Acta Crystallographica Section C'
_journal_page_first IUC9700007
_journal_paper_doi 10.1107/S0108270197099502
_journal_volume 53
_journal_year 1997
_chemical_formula_moiety 'C36 H30 Cl2 P2 Pd, 2C H Cl3'
_chemical_formula_structural
;
[(C6H5)3P]2PdCl2 . 2CHCl3
;
_chemical_formula_sum 'C38 H32 Cl8 P2 Pd'
_chemical_formula_weight 940.58
_chemical_name_common
;
Bis(triphenylphosphine)palladium chloride
;
_chemical_name_systematic
;
trans-dichlorobis-(triphenylphosphine)palladium(II)
;
_space_group_IT_number 2
_symmetry_cell_setting triclinic
_symmetry_space_group_name_Hall '-P 1'
_symmetry_space_group_name_H-M 'P -1'
_audit_creation_method SHELXL
_cell_angle_alpha 89.19(3)
_cell_angle_beta 76.76(3)
_cell_angle_gamma 74.65(3)
_cell_formula_units_Z 1
_cell_length_a 7.880(2)
_cell_length_b 11.201(2)
_cell_length_c 12.043(2)
_cell_measurement_reflns_used 25
_cell_measurement_temperature 223(2)
_cell_measurement_theta_max 7.65
_cell_measurement_theta_min 3.65
_cell_volume 996.6(4)
_computing_cell_refinement 'TEXSAN 5.0'
_computing_data_collection 'TEXSAN 5.0'
_computing_data_reduction 'TEXSAN 5.0'
_computing_molecular_graphics SHELXL-PLUS
_computing_publication_material SHELXL-93
_computing_structure_refinement 'SHELXL-93 (Sheldrick, 1993)'
_computing_structure_solution 'SHELXS-86 (Sheldrick, 1990)'
_diffrn_ambient_temperature 223(2)
_diffrn_measurement_device 'Rigaku AFC5-S'
_diffrn_measurement_method \w-scans
_diffrn_radiation_monochromator graphite
_diffrn_radiation_source 'normal-focus sealed tube'
_diffrn_radiation_type MoK\a
_diffrn_radiation_wavelength 0.71073
_diffrn_reflns_av_R_equivalents 0.0216
_diffrn_reflns_av_sigmaI/netI 0.0374
_diffrn_reflns_limit_h_max 8
_diffrn_reflns_limit_h_min -8
_diffrn_reflns_limit_k_max 0
_diffrn_reflns_limit_k_min -12
_diffrn_reflns_limit_l_max 13
_diffrn_reflns_limit_l_min -13
_diffrn_reflns_number 2828
_diffrn_reflns_theta_max 23.87
_diffrn_reflns_theta_min 2.50
_diffrn_standards_decay_% 0
_diffrn_standards_interval_count 150
_diffrn_standards_number 3
_exptl_absorpt_coefficient_mu 1.110
_exptl_absorpt_correction_T_max 0.641
_exptl_absorpt_correction_T_min 0.504
_exptl_absorpt_correction_type psi-scan
_exptl_crystal_colour yellow
_exptl_crystal_density_diffrn 1.567
_exptl_crystal_density_method 'not measured'
_exptl_crystal_description chunk
_exptl_crystal_F_000 472
_exptl_crystal_size_max 0.40
_exptl_crystal_size_mid 0.40
_exptl_crystal_size_min 0.40
_refine_diff_density_max 1.812
_refine_diff_density_min -1.412
_refine_ls_extinction_method none
_refine_ls_goodness_of_fit_all 1.032
_refine_ls_goodness_of_fit_obs 1.047
_refine_ls_hydrogen_treatment constr
_refine_ls_matrix_type full
_refine_ls_number_parameters 223
_refine_ls_number_reflns 2647
_refine_ls_number_restraints 0
_refine_ls_restrained_S_all 1.032
_refine_ls_restrained_S_obs 1.047
_refine_ls_R_factor_all 0.0579
_refine_ls_R_factor_obs .0525
_refine_ls_shift/esd_max 0.000
_refine_ls_shift/esd_mean 0.000
_refine_ls_structure_factor_coef Fsqd
_refine_ls_weighting_details 'w=1/[\s^2^(Fo^2^)+(0.0672P)^2^+5.4021P] where P=(Fo^2^+2Fc^2^)/3'
_refine_ls_weighting_scheme calc
_refine_ls_wR_factor_all 0.1399
_refine_ls_wR_factor_obs .1353
_reflns_number_observed 2420
_reflns_number_total 2647
_reflns_observed_criterion >2sigma(I)
_cod_data_source_file qa0004.cif
_cod_data_source_block 2
_cod_depositor_comments
;
The following automatic conversions were performed:
'_symmetry_cell_setting' value 'Triclinic' changed to 'triclinic'
according to '/home/saulius/struct/CIF-dictionaries/cif_core.dic'
dictionary named 'cif_core.dic' version 2.4.1 from 2010-06-29.

Automatic conversion script
Id: cif_fix_enum 1527 2010-12-29 10:47:43Z saulius 

The following automatic conversions were performed:

'_symmetry_cell_setting' value 'Triclinic' changed to 'triclinic'
according to /home/saulius/struct/CIF-dictionaries/cif_core.dic
dictionary named 'cif_core.dic' version 2.4.1 from 2010-06-29.

Automatic conversion script
Id: cif_fix_values 1715 2011-07-08 13:25:40Z adriana 

The following automatic conversions were performed:

'_refine_ls_weighting_scheme' value 'calc
w=1/[\s^2^(Fo^2^)+(0.0672P)^2^+5.4021P] where P=(Fo^2^+2Fc^2^)/3' was
changed to 'calc'. New tag '_refine_ls_weighting_details' was
created. The value of the new tag was set to
'w=1/[\s^2^(Fo^2^)+(0.0672P)^2^+5.4021P] where P=(Fo^2^+2Fc^2^)/3'.

Automatic conversion script
Id: cif_fix_values 3143 2015-03-26 13:38:13Z robertas 

The following automatic conversions were performed:

'_exptl_absorpt_correction_type' value 'psi-scans' was replaced with
the value 'psi-scan' as specified in the replacement file
'src/cod-tools/trunk/data/replacement-values/replacement_values.lst'.

Automatic conversion script
Id: cif_fix_values 5376 2017-05-30 11:51:03Z andrius 
;
_cod_database_code 2006248

loop_
_symmetry_equiv_pos_as_xyz
'x, y, z'
'-x, -y, -z'

loop_
_atom_site_aniso_label
_atom_site_aniso_U_11
_atom_site_aniso_U_22
_atom_site_aniso_U_33
_atom_site_aniso_U_12
_atom_site_aniso_U_13
_atom_site_aniso_U_23
Pd1 .0368(4) .0308(4) .0161(3) -.0107(3) -.0062(3) -.0005(2)
Cl1 .0685(11) .0396(9) .0289(8) -.0175(8) -.0192(8) .0071(7)
P1 .0344(8) .0316(8) .0188(8) -.0097(7) -.0059(6) -.0021(6)
C11 .038(3) .037(3) .022(3) -.013(3) -.009(3) .003(3)
C12 .045(4) .049(4) .039(4) -.012(3) -.001(3) -.005(3)
C13 .047(4) .073(6) .042(4) -.026(4) .001(3) .006(4)
C14 .071(5) .076(6) .046(4) -.051(5) -.016(4) .022(4)
C15 .070(5) .044(4) .056(5) -.025(4) -.022(4) .007(4)
C16 .047(4) .038(4) .038(4) -.015(3) -.010(3) .000(3)
C21 .036(3) .030(3) .022(3) -.010(3) -.004(2) .000(2)
C22 .041(4) .049(4) .029(3) -.012(3) -.006(3) -.005(3)
C23 .037(4) .054(4) .056(5) -.005(3) -.012(3) -.003(4)
C24 .043(4) .046(4) .041(4) -.003(3) .005(3) .000(3)
C25 .065(5) .049(4) .025(3) -.003(4) -.001(3) -.001(3)
C26 .048(4) .045(4) .026(3) -.001(3) -.011(3) -.006(3)
C31 .041(3) .030(3) .021(3) -.008(3) -.011(3) -.006(2)
C32 .039(4) .043(4) .034(3) -.011(3) -.008(3) -.002(3)
C33 .041(4) .063(5) .057(5) -.005(4) -.022(4) -.005(4)
C34 .055(5) .052(4) .038(4) .001(4) -.022(3) -.001(3)
C35 .055(4) .046(4) .026(3) -.008(3) -.013(3) .002(3)
C36 .046(4) .037(4) .028(3) -.008(3) -.009(3) -.004(3)
Cl11 .113(2) .151(3) .154(3) .062(2) -.064(2) -.076(3)
Cl12 .0605(12) .0749(14) .0674(13) -.0184(10) -.0086(10) -.0278(11)
Cl13 .123(2) .142(3) .106(2) -.062(2) -.008(2) -.065(2)
C1 .065(5) .054(5) .038(4) -.012(4) -.001(4) -.002(3)

loop_
_atom_site_label
_atom_site_fract_x
_atom_site_fract_y
_atom_site_fract_z
_atom_site_U_iso_or_equiv
_atom_site_thermal_displace_type
_atom_site_calc_flag
_atom_site_refinement_flags
_atom_site_occupancy
_atom_site_disorder_group
_atom_site_type_symbol
Pd1 .0000 .0000 .0000 .0276(2) Uani d S 1 . Pd
Cl1 -.0721(2) .17130(15) -.10408(13) .0438(4) Uani d . 1 . Cl
P1 -.0572(2) -.12980(14) -.12970(12) .0281(4) Uani d . 1 . P
C11 -.1786(8) -.2372(6) -.0592(5) .0313(13) Uani d . 1 . C
C12 -.3318(9) -.1896(7) .0280(6) .046(2) Uani d . 1 . C
H12 -.3658(9) -.1050(7) .0503(6) .080 Uiso calc R 1 . H
C13 -.4336(10) -.2650(8) .0815(6) .054(2) Uani d . 1 . C
H13 -.5395(10) -.2314(8) .1381(6) .080 Uiso calc R 1 . H
C14 -.3807(11) -.3893(8) .0523(6) .058(2) Uani d . 1 . C
H14 -.4489(11) -.4413(8) .0903(6) .080 Uiso calc R 1 . H
C15 -.2286(11) -.4384(7) -.0321(6) .053(2) Uani d . 1 . C
H15 -.1930(11) -.5238(7) -.0519(6) .080 Uiso calc R 1 . H
C16 -.1275(9) -.3626(6) -.0882(5) .040(2) Uani d . 1 . C
H16 -.0237(9) -.3964(6) -.1463(5) .080 Uiso calc R 1 . H
C21 .1526(8) -.2231(5) -.2205(5) .0297(13) Uani d . 1 . C
C22 .3079(9) -.2590(6) -.1793(5) .040(2) Uani d . 1 . C
H22 .3044(9) -.2358(6) -.1039(5) .080 Uiso calc R 1 . H
C23 .4686(9) -.3289(7) -.2486(6) .050(2) Uani d . 1 . C
H23 .5727(9) -.3543(7) -.2194(6) .080 Uiso calc R 1 . H
C24 .4766(9) -.3613(6) -.3596(6) .047(2) Uani d . 1 . C
H24 .5865(9) -.4071(6) -.4069(6) .080 Uiso calc R 1 . H
C25 .3236(10) -.3266(7) -.4010(6) .051(2) Uani d . 1 . C
H25 .3290(10) -.3486(7) -.4771(6) .080 Uiso calc R 1 . H
C26 .1610(9) -.2595(6) -.3321(5) .041(2) Uani d . 1 . C
H26 .0561(9) -.2385(6) -.3607(5) .080 Uiso calc R 1 . H
C31 -.1896(8) -.0554(5) -.2300(5) .0304(13) Uani d . 1 . C
C32 -.3613(8) -.0650(6) -.2265(5) .0388(15) Uani d . 1 . C
H32 -.4134(8) -.1129(6) -.1711(5) .080 Uiso calc R 1 . H
C33 -.4590(10) -.0056(7) -.3029(7) .053(2) Uani d . 1 . C
H33 -.5764(10) -.0128(7) -.2988(7) .080 Uiso calc R 1 . H
C34 -.3828(10) .0644(7) -.3852(6) .049(2) Uani d . 1 . C
H34 -.4483(10) .1051(7) -.4373(6) .080 Uiso calc R 1 . H
C35 -.2119(9) .0740(6) -.3907(5) .043(2) Uani d . 1 . C
H35 -.1595(9) .1209(6) -.4471(5) .080 Uiso calc R 1 . H
C36 -.1157(9) .0153(6) -.3137(5) .0371(15) Uani d . 1 . C
H36 .0013(9) .0233(6) -.3178(5) .080 Uiso calc R 1 . H
Cl11 -.1256(5) -.5939(4) -.3365(4) .152(2) Uani d . 1 . Cl
Cl12 .1755(3) -.7829(2) -.4636(2) .0683(6) Uani d . 1 . Cl
Cl13 .2364(5) -.6022(3) -.3243(3) .1211(12) Uani d . 1 . Cl
C1 .0880(10) -.6846(7) -.3415(6) .055(2) Uani d . 1 . C
H1 .0777(10) -.7386(7) -.2758(6) .080 Uiso calc R 1 . H

loop_
_atom_type_symbol
_atom_type_description
_atom_type_scat_dispersion_real
_atom_type_scat_dispersion_imag
_atom_type_scat_source
C C 0.0033 0.0016 'International Tables Vol C Tables 4.2.6.8 and 6.1.1.4'
H H 0.0000 0.0000 'International Tables Vol C Tables 4.2.6.8 and 6.1.1.4'
P P 0.1023 0.0942 'International Tables Vol C Tables 4.2.6.8 and 6.1.1.4'
Cl Cl 0.1484 0.1585 'International Tables Vol C Tables 4.2.6.8 and 6.1.1.4'
Pd Pd -0.9988 1.0072 'International Tables Vol C Tables 4.2.6.8 and 6.1.1.4'

loop_
_geom_angle_atom_site_label_1
_geom_angle_atom_site_label_2
_geom_angle_atom_site_label_3
_geom_angle_site_symmetry_1
_geom_angle_site_symmetry_3
_geom_angle
_geom_angle_publ_flag
Cl1 Pd1 Cl1 2 . 180.0 y
Cl1 Pd1 P1 2 2 92.88(6) y
Cl1 Pd1 P1 . 2 87.12(6) y
Cl1 Pd1 P1 2 . 87.12(6) y
Cl1 Pd1 P1 . . 92.88(6) y
P1 Pd1 P1 2 . 180.0 y
C11 P1 C21 . . 106.7(3) ?
C11 P1 C31 . . 104.3(3) ?
C21 P1 C31 . . 104.2(3) ?
C11 P1 Pd1 . . 112.5(2) y
C21 P1 Pd1 . . 111.1(2) y
C31 P1 Pd1 . . 117.2(2) y
C16 C11 C12 . . 118.8(6) ?
C16 C11 P1 . . 123.4(5) ?
C12 C11 P1 . . 117.8(5) ?
C13 C12 C11 . . 120.7(7) ?
C14 C13 C12 . . 119.9(7) ?
C13 C14 C15 . . 120.3(7) ?
C14 C15 C16 . . 120.1(7) ?
C11 C16 C15 . . 120.2(6) ?
C22 C21 C26 . . 118.7(6) ?
C22 C21 P1 . . 120.2(4) ?
C26 C21 P1 . . 121.1(5) ?
C21 C22 C23 . . 120.4(6) ?
C24 C23 C22 . . 120.5(6) ?
C25 C24 C23 . . 119.6(6) ?
C24 C25 C26 . . 120.7(6) ?
C25 C26 C21 . . 120.1(6) ?
C32 C31 C36 . . 117.9(6) ?
C32 C31 P1 . . 123.1(5) ?
C36 C31 P1 . . 119.1(5) ?
C31 C32 C33 . . 121.5(6) ?
C34 C33 C32 . . 119.6(7) ?
C35 C34 C33 . . 119.8(6) ?
C34 C35 C36 . . 120.3(6) ?
C35 C36 C31 . . 121.0(6) ?
Cl11 C1 Cl13 . . 113.6(5) ?
Cl11 C1 Cl12 . . 112.5(4) ?
Cl13 C1 Cl12 . . 111.0(4) ?

loop_
_geom_bond_atom_site_label_1
_geom_bond_atom_site_label_2
_geom_bond_site_symmetry_2
_geom_bond_distance
_geom_bond_publ_flag
Pd1 Cl1 2 2.293(2) y
Pd1 Cl1 . 2.293(2) y
Pd1 P1 2 2.343(2) y
Pd1 P1 . 2.343(2) y
P1 C11 . 1.814(6) y
P1 C21 . 1.819(6) y
P1 C31 . 1.824(6) y
C11 C16 . 1.380(9) ?
C11 C12 . 1.392(9) ?
C12 C13 . 1.370(10) ?
C13 C14 . 1.370(11) ?
C14 C15 . 1.371(11) ?
C15 C16 . 1.381(10) ?
C21 C22 . 1.385(9) ?
C21 C26 . 1.393(8) ?
C22 C23 . 1.387(9) ?
C23 C24 . 1.373(10) ?
C24 C25 . 1.369(10) ?
C25 C26 . 1.384(10) ?
C31 C32 . 1.376(9) ?
C31 C36 . 1.391(9) ?
C32 C33 . 1.384(10) ?
C33 C34 . 1.383(11) ?
C34 C35 . 1.366(10) ?
C35 C36 . 1.381(9) ?
Cl11 C1 . 1.709(8) ?
Cl12 C1 . 1.741(7) ?
Cl13 C1 . 1.718(8) ?
